data_7708352
loop_
_publ_author_name
'Kelly, John A.'
'Gram\"uller, Johannes'
'Gschwind, Ruth M.'
'Wolf, Robert'

_publ_section_title
;
 Low-oxidation state cobalt--magnesium complexes: ion-pairing and
 reactivity
;
_journal_name_full 'Dalton Transactions'
_journal_paper_doi 10.1039/D1DT02621F
_journal_year 2021
_chemical_formula_moiety 'C49 H77 Co Mg N2 O P4, C7 H8'
_chemical_formula_sum 'C56 H86 Co Mg N2 O P4'
_chemical_formula_weight 1010.38
_space_group_crystal_system monoclinic
_space_group_IT_number 15
_space_group_name_Hall '-I 2ya'
_space_group_name_H-M_alt 'I 1 2/a 1'
_atom_sites_solution_hydrogens geom
_atom_sites_solution_primary dual
_audit_creation_date 2021-01-08
_audit_creation_method
;
Olex2 1.3
(compiled 2020.11.12 svn.r5f609507 for OlexSys, GUI svn.r6226)
;
_audit_update_record
;
2021-01-08 deposited with the CCDC.	2021-08-10 downloaded from the CCDC.
;
_cell_angle_alpha 90
_cell_angle_beta 96.235(3)
_cell_angle_gamma 90
_cell_formula_units_Z 8
_cell_length_a 21.8957(8)
_cell_length_b 12.5578(4)
_cell_length_c 41.1155(11)
_cell_measurement_reflns_used 9601
_cell_measurement_temperature 123.00(10)
_cell_measurement_theta_max 72.3270
_cell_measurement_theta_min 4.4940
_cell_volume 11238.3(6)
_computing_cell_refinement 'CrysAlisPro 1.171.40.66a (Rigaku OD, 2019)'
_computing_data_collection 'CrysAlisPro 1.171.40.66a (Rigaku OD, 2019)'
_computing_data_reduction 'CrysAlisPro 1.171.40.66a (Rigaku OD, 2019)'
_computing_molecular_graphics 'Olex2 1.3 (Dolomanov et al., 2009)'
_computing_publication_material 'Olex2 1.3 (Dolomanov et al., 2009)'
_computing_structure_refinement 'SHELXL 2016/6 (Sheldrick, 2015)'
_computing_structure_solution 'SHELXT  (Sheldrick, 2015)'
_diffrn_ambient_environment N~2~
_diffrn_ambient_temperature 123.00(10)
_diffrn_detector 'CCD plate'
_diffrn_detector_area_resol_mean 5.1773
_diffrn_detector_type Atlas
_diffrn_measured_fraction_theta_full 0.994
_diffrn_measured_fraction_theta_max 0.970
_diffrn_measurement_details
;
List of Runs (angles in degrees, time in seconds):

  # Type    Start    End  Width  t~exp~   \w     \q     \k     \f   Frames
#--------------------------------------------------------------------------
  1  \w    -38.00  26.00   1.00   22.50    --   42.04 -19.00-180.00   64
  2  \w    -38.00  16.00   1.00   22.50    --   42.04 -19.00 120.00   54
  3  \w    -13.00  41.00   1.00   22.50    --   42.04 -37.00 -60.00   54
  4  \w     15.00  40.00   1.00   22.50    --   42.04 -37.00 -30.00   25
  5  \w    -36.00  25.00   1.00   22.50    --   42.04 -19.00-120.00   61
  6  \w     88.00 115.00   1.00   75.00    --  104.40  77.00 -60.00   27
  7  \w     88.00 152.00   1.00   75.00    --  104.40  45.00  30.00   64
  8  \w     76.00 137.00   1.00   75.00    --  104.40  30.00 -90.00   61
  9  \w     35.00  63.00   1.00   75.00    --  104.40 -61.00 -30.00   28
 10  \w     32.00  58.00   1.00   75.00    --  104.40 -61.00-180.00   26
 11  \w     32.00  58.00   1.00   75.00    --  104.40 -61.00 150.00   26
 12  \w    130.00 157.00   1.00   75.00    --  104.40  77.00-150.00   27
 13  \w     98.00 158.00   1.00   75.00    --  104.40  77.00 -90.00   60
 14  \w     46.00  87.00   1.00   75.00    --  104.40-125.00  90.00   41
 15  \w    127.00 154.00   1.00   75.00    --  104.40  77.00 -60.00   27
 16  \w     29.00 106.00   1.00   75.00    --  104.40 -77.00 120.00   77
 17  \w     38.00  83.00   1.00   75.00    --  104.40 -77.00 -60.00   45
;
_diffrn_measurement_device 'four-circle diffractometer'
_diffrn_measurement_device_type 'SuperNova, Single source at offset/far, Atlas'
_diffrn_measurement_method '\w scans'
_diffrn_orient_matrix_type 'CrysAlisPro convention (1999,Acta A55,543-557)'
_diffrn_orient_matrix_UB_11 0.0033759000
_diffrn_orient_matrix_UB_12 0.0604788000
_diffrn_orient_matrix_UB_13 -0.0323469000
_diffrn_orient_matrix_UB_21 -0.0666119000
_diffrn_orient_matrix_UB_22 0.0384588000
_diffrn_orient_matrix_UB_23 0.0008917000
_diffrn_orient_matrix_UB_31 0.0237325000
_diffrn_orient_matrix_UB_32 0.0995709000
_diffrn_orient_matrix_UB_33 0.0193080000
_diffrn_radiation_monochromator mirror
_diffrn_radiation_probe x-ray
_diffrn_radiation_type 'Cu K\a'
_diffrn_radiation_wavelength 1.54184
_diffrn_reflns_av_R_equivalents 0.0446
_diffrn_reflns_av_unetI/netI 0.0471
_diffrn_reflns_Laue_measured_fraction_full 0.994
_diffrn_reflns_Laue_measured_fraction_max 0.970
_diffrn_reflns_limit_h_max 26
_diffrn_reflns_limit_h_min -27
_diffrn_reflns_limit_k_max 15
_diffrn_reflns_limit_k_min -14
_diffrn_reflns_limit_l_max 50
_diffrn_reflns_limit_l_min -43
_diffrn_reflns_number 24615
_diffrn_reflns_point_group_measured_fraction_full 0.994
_diffrn_reflns_point_group_measured_fraction_max 0.970
_diffrn_reflns_theta_full 67.684
_diffrn_reflns_theta_max 72.848
_diffrn_reflns_theta_min 3.682
_diffrn_source 'micro-focus sealed X-ray tube'
_diffrn_source_type 'SuperNova (Cu) X-ray Source'
_exptl_absorpt_coefficient_mu 3.863
_exptl_absorpt_correction_T_max 1.00000
_exptl_absorpt_correction_T_min 0.26415
_exptl_absorpt_correction_type multi-scan
_exptl_absorpt_process_details
;
CrysAlisPro 1.171.40.66a (Rigaku Oxford Diffraction, 2019)
Empirical absorption correction using spherical harmonics,
 implemented in SCALE3 ABSPACK scaling algorithm.
;
_exptl_crystal_colour 'reddish red'
_exptl_crystal_colour_modifier reddish
_exptl_crystal_colour_primary red
_exptl_crystal_density_diffrn 1.194
_exptl_crystal_description block
_exptl_crystal_F_000 4344
_exptl_crystal_size_max 0.36
_exptl_crystal_size_mid 0.18
_exptl_crystal_size_min 0.11
_refine_diff_density_max 1.361
_refine_diff_density_min -0.651
_refine_diff_density_rms 0.079
_refine_ls_extinction_method none
_refine_ls_goodness_of_fit_ref 1.031
_refine_ls_hydrogen_treatment constr
_refine_ls_matrix_type full
_refine_ls_number_parameters 605
_refine_ls_number_reflns 10888
_refine_ls_number_restraints 0
_refine_ls_restrained_S_all 1.031
_refine_ls_R_factor_all 0.0664
_refine_ls_R_factor_gt 0.0590
_refine_ls_shift/su_max 0.002
_refine_ls_shift/su_mean 0.000
_refine_ls_structure_factor_coef Fsqd
_refine_ls_weighting_details 'w=1/[\s^2^(Fo^2^)+(0.0979P)^2^+14.2694P] where P=(Fo^2^+2Fc^2^)/3'
_refine_ls_weighting_scheme calc
_refine_ls_wR_factor_gt 0.1550
_refine_ls_wR_factor_ref 0.1623
_reflns_Friedel_coverage 0.000
_reflns_number_gt 9567
_reflns_number_total 10888
_reflns_threshold_expression 'I > 2\s(I)'
_cod_data_source_file d1dt02621f2.cif
_cod_data_source_block jkc35
_cod_database_code 7708352
_shelx_shelxl_version_number 2016/6
_chemical_oxdiff_formula 'C H Co Mg N P O'
_shelx_space_group_comment
;
The symmetry employed for this shelxl refinement is uniquely defined
by the following loop, which should always be used as a source of
symmetry information in preference to the above space-group names.
They are only intended as comments.
;
_shelx_estimated_absorpt_t_max 0.676
_shelx_estimated_absorpt_t_min 0.337
_reflns_odcompleteness_completeness 99.47
_reflns_odcompleteness_iscentric 1
_reflns_odcompleteness_theta 66.97
_olex2_refinement_description
;
1. Fixed Uiso
 At 1.2 times of:
  All C(H) groups, All C(H,H) groups
 At 1.5 times of:
  All C(H,H,H) groups
2.a Secondary CH2 refined with riding coordinates:
 C22(H22a,H22b), C46(H46a,H46b), C24(H24a,H24b), C49(H49a,H49b), C14(H14a,
 H14b), C48(H48a,H48b), C12(H12a,H12b), C47(H47a,H47b)
2.b Aromatic/amide H refined with riding coordinates:
 C20(H20), C2(H2), C18(H18), C19(H19), C10(H10), C8(H8), C9(H9), C51(H51),
 C55(H55), C53(H53), C54(H54), C50(H50)
2.c Idealised Me refined as rotating group:
 C5(H5a,H5b,H5c), C29(H29a,H29b,H29c), C38(H38a,H38b,H38c), C4(H4a,H4b,H4c),
 C30(H30a,H30b,H30c), C45(H45a,H45b,H45c), C28(H28a,H28b,H28c), C35(H35a,H35b,
 H35c), C23(H23a,H23b,H23c), C33(H33a,H33b,H33c), C40(H40a,H40b,H40c), C25(H25a,
 H25b,H25c), C34(H34a,H34b,H34c), C43(H43a,H43b,H43c), C39(H39a,H39b,H39c),
 C15(H15a,H15b,H15c), C44(H44a,H44b,H44c), C13(H13a,H13b,H13c), C52(H52a,H52b,
 H52c)
;
_olex2_submission_special_instructions 'No special instructions were received'
_oxdiff_exptl_absorpt_empirical_details
;
Empirical correction (ABSPACK) includes:
- Absorption correction using spherical harmonics
- Frame scaling
;
_oxdiff_exptl_absorpt_empirical_full_max 5.366
_oxdiff_exptl_absorpt_empirical_full_min 0.275

loop_
_space_group_symop_operation_xyz
'x, y, z'
'-x+1/2, y, -z'
'x+1/2, y+1/2, z+1/2'
'-x+1, y+1/2, -z+1/2'
'-x, -y, -z'
'x-1/2, -y, z'
'-x+1/2, -y+1/2, -z+1/2'
'x, -y+1/2, z+1/2'

loop_
_atom_site_label
_atom_site_type_symbol
_atom_site_fract_x
_atom_site_fract_y
_atom_site_fract_z
_atom_site_U_iso_or_equiv
_atom_site_adp_type
_atom_site_occupancy
_atom_site_site_symmetry_order
_atom_site_calc_flag
_atom_site_refinement_flags_posn
_atom_site_refinement_flags_adp
_atom_site_refinement_flags_occupancy
_atom_site_disorder_assembly
_atom_site_disorder_group
Co1 Co 0.27407(2) 0.78772(4) 0.64266(2) 0.02038(13) Uani 1 1 d . . . . .
P1 P 0.31580(3) 0.62817(5) 0.63710(2) 0.02116(16) Uani 1 1 d . . . . .
P2 P 0.19507(3) 0.67707(6) 0.62567(2) 0.02364(16) Uani 1 1 d . . . . .
P4 P 0.27602(3) 0.90175(6) 0.68526(2) 0.02692(17) Uani 1 1 d . . . . .
P3 P 0.29818(3) 0.94753(6) 0.62259(2) 0.02568(17) Uani 1 1 d . . . . .
Mg1 Mg 0.38424(4) 0.46314(7) 0.62835(2) 0.01971(19) Uani 1 1 d . . . . .
O1 O 0.31804(8) 0.35707(16) 0.61247(4) 0.0252(4) Uani 1 1 d . . . . .
N2 N 0.43464(10) 0.39280(19) 0.66646(5) 0.0205(5) Uani 1 1 d . . . . .
N1 N 0.45037(10) 0.4483(2) 0.59728(5) 0.0251(5) Uani 1 1 d . . . . .
C16 C 0.42524(12) 0.4142(2) 0.69993(6) 0.0218(5) Uani 1 1 d . . . . .
C3 C 0.47863(11) 0.3242(2) 0.66123(6) 0.0223(5) Uani 1 1 d . . . . .
C17 C 0.38199(12) 0.3538(2) 0.71487(6) 0.0232(5) Uani 1 1 d . . . . .
C5 C 0.51067(12) 0.2619(2) 0.68962(7) 0.0262(6) Uani 1 1 d . . . . .
H5A H 0.534645 0.309597 0.704116 0.039 Uiso 1 1 calc R U . . .
H5B H 0.537126 0.209498 0.681514 0.039 Uiso 1 1 calc R U . . .
H5C H 0.480579 0.227125 0.701236 0.039 Uiso 1 1 calc R U . . .
C27 C 0.23815(13) 0.6020(2) 0.69326(7) 0.0271(6) Uani 1 1 d . . . . .
C21 C 0.46057(12) 0.4938(2) 0.71653(6) 0.0263(6) Uani 1 1 d . . . . .
C36 C 0.23460(12) 0.9373(2) 0.64643(7) 0.0246(6) Uani 1 1 d . . . . .
C41 C 0.33816(13) 0.9010(2) 0.66031(7) 0.0271(6) Uani 1 1 d . . . . .
C31 C 0.26234(13) 0.6787(2) 0.60444(6) 0.0242(6) Uani 1 1 d . . . . .
C6 C 0.45483(13) 0.5168(3) 0.56957(7) 0.0288(6) Uani 1 1 d . . . . .
C26 C 0.24953(12) 0.6384(2) 0.65944(6) 0.0220(5) Uani 1 1 d . . . . .
C1 C 0.49168(12) 0.3700(3) 0.60215(6) 0.0265(6) Uani 1 1 d . . . . .
C20 C 0.45174(14) 0.5133(3) 0.74922(7) 0.0326(7) Uani 1 1 d . . . . .
H20 H 0.474244 0.566434 0.760825 0.039 Uiso 1 1 calc R U . . .
C2 C 0.50022(13) 0.3071(3) 0.63055(7) 0.0269(6) Uani 1 1 d . . . . .
H2 H 0.523354 0.245622 0.628888 0.032 Uiso 1 1 calc R U . . .
C22 C 0.34679(13) 0.2669(2) 0.69591(7) 0.0267(6) Uani 1 1 d . . . . .
H22A H 0.376072 0.218097 0.687918 0.032 Uiso 1 1 calc R U . . .
H22B H 0.323411 0.298732 0.676978 0.032 Uiso 1 1 calc R U . . .
C29 C 0.29401(15) 0.6212(3) 0.71799(7) 0.0328(7) Uani 1 1 d . . . . .
H29A H 0.329210 0.586809 0.710675 0.049 Uiso 1 1 calc R U . . .
H29B H 0.286467 0.592667 0.738840 0.049 Uiso 1 1 calc R U . . .
H29C H 0.301575 0.696356 0.720044 0.049 Uiso 1 1 calc R U . . .
C46 C 0.25152(13) 0.3610(3) 0.61017(7) 0.0304(6) Uani 1 1 d . . . . .
H46A H 0.236807 0.433754 0.607777 0.037 Uiso 1 1 calc R U . . .
H46B H 0.236542 0.329742 0.629365 0.037 Uiso 1 1 calc R U . . .
C32 C 0.26807(14) 0.6916(3) 0.56827(6) 0.0301(6) Uani 1 1 d . . . . .
C18 C 0.37511(14) 0.3758(3) 0.74759(6) 0.0301(6) Uani 1 1 d . . . . .
H18 H 0.346841 0.337351 0.758194 0.036 Uiso 1 1 calc R U . . .
C19 C 0.40980(15) 0.4540(3) 0.76431(7) 0.0348(7) Uani 1 1 d . . . . .
H19 H 0.404856 0.467104 0.786133 0.042 Uiso 1 1 calc R U . . .
C37 C 0.16939(13) 0.9784(2) 0.63929(7) 0.0290(6) Uani 1 1 d . . . . .
C7 C 0.48866(14) 0.6107(3) 0.57405(7) 0.0349(7) Uani 1 1 d . . . . .
C24 C 0.50735(14) 0.5553(3) 0.69932(8) 0.0334(7) Uani 1 1 d . . . . .
H24A H 0.529214 0.505240 0.686835 0.040 Uiso 1 1 calc R U . . .
H24B H 0.485380 0.603857 0.683862 0.040 Uiso 1 1 calc R U . . .
C38 C 0.12538(13) 0.9145(3) 0.65815(8) 0.0337(7) Uani 1 1 d . . . . .
H38A H 0.122650 0.842832 0.649988 0.051 Uiso 1 1 calc R U . . .
H38B H 0.085434 0.946841 0.655351 0.051 Uiso 1 1 calc R U . . .
H38C H 0.140425 0.913655 0.680971 0.051 Uiso 1 1 calc R U . . .
C42 C 0.40633(13) 0.8917(3) 0.67021(8) 0.0341(7) Uani 1 1 d . . . . .
C49 C 0.33291(15) 0.2476(2) 0.60400(7) 0.0321(6) Uani 1 1 d . . . . .
H49A H 0.332526 0.201035 0.622796 0.039 Uiso 1 1 calc R U . . .
H49B H 0.373070 0.244074 0.596160 0.039 Uiso 1 1 calc R U . . .
C4 C 0.53436(14) 0.3460(3) 0.57657(7) 0.0353(7) Uani 1 1 d . . . . .
H4A H 0.510698 0.324358 0.556637 0.053 Uiso 1 1 calc R U . . .
H4B H 0.561948 0.289740 0.584215 0.053 Uiso 1 1 calc R U . . .
H4C H 0.557553 0.408659 0.572597 0.053 Uiso 1 1 calc R U . . .
C14 C 0.38592(15) 0.3898(3) 0.53502(7) 0.0354(7) Uani 1 1 d . . . . .
H14A H 0.357576 0.388572 0.551581 0.042 Uiso 1 1 calc R U . . .
H14B H 0.413805 0.330223 0.539281 0.042 Uiso 1 1 calc R U . . .
C30 C 0.22492(15) 0.4817(3) 0.69162(8) 0.0339(7) Uani 1 1 d . . . . .
H30A H 0.189319 0.468501 0.676372 0.051 Uiso 1 1 calc R U . . .
H30B H 0.217564 0.456440 0.712886 0.051 Uiso 1 1 calc R U . . .
H30C H 0.259619 0.444955 0.684564 0.051 Uiso 1 1 calc R U . . .
C48 C 0.28273(16) 0.2165(3) 0.57711(8) 0.0362(7) Uani 1 1 d . . . . .
H48A H 0.297683 0.220805 0.555792 0.043 Uiso 1 1 calc R U . . .
H48B H 0.268590 0.144480 0.580409 0.043 Uiso 1 1 calc R U . . .
C12 C 0.52263(14) 0.6422(3) 0.60662(8) 0.0382(7) Uani 1 1 d . . . . .
H12A H 0.526781 0.719059 0.607157 0.046 Uiso 1 1 calc R U . . .
H12B H 0.497770 0.622143 0.623785 0.046 Uiso 1 1 calc R U . . .
C45 C 0.43093(14) 1.0048(3) 0.67801(9) 0.0396(8) Uani 1 1 d . . . . .
H45A H 0.421274 1.049750 0.659265 0.059 Uiso 1 1 calc R U . . .
H45B H 0.474668 1.002157 0.683412 0.059 Uiso 1 1 calc R U . . .
H45C H 0.412157 1.033061 0.696215 0.059 Uiso 1 1 calc R U . . .
C28 C 0.18182(15) 0.6580(3) 0.70419(8) 0.0370(7) Uani 1 1 d . . . . .
H28A H 0.189881 0.732880 0.706446 0.055 Uiso 1 1 calc R U . . .
H28B H 0.173030 0.629370 0.724829 0.055 Uiso 1 1 calc R U . . .
H28C H 0.147167 0.646758 0.688146 0.055 Uiso 1 1 calc R U . . .
C11 C 0.42269(14) 0.4909(3) 0.53902(7) 0.0330(7) Uani 1 1 d . . . . .
C35 C 0.33234(16) 0.7302(3) 0.56290(8) 0.0389(7) Uani 1 1 d . . . . .
H35A H 0.362421 0.682720 0.573669 0.058 Uiso 1 1 calc R U . . .
H35B H 0.338616 0.800529 0.571775 0.058 Uiso 1 1 calc R U . . .
H35C H 0.336393 0.731545 0.539890 0.058 Uiso 1 1 calc R U . . .
C23 C 0.30279(15) 0.2029(3) 0.71459(8) 0.0378(7) Uani 1 1 d . . . . .
H23A H 0.283834 0.148106 0.700660 0.057 Uiso 1 1 calc R U . . .
H23B H 0.271686 0.249223 0.721373 0.057 Uiso 1 1 calc R U . . .
H23C H 0.325146 0.170965 0.733492 0.057 Uiso 1 1 calc R U . . .
C33 C 0.25651(18) 0.5826(3) 0.55203(7) 0.0415(8) Uani 1 1 d . . . . .
H33A H 0.261769 0.587802 0.529206 0.062 Uiso 1 1 calc R U . . .
H33B H 0.215357 0.559904 0.554406 0.062 Uiso 1 1 calc R U . . .
H33C H 0.285146 0.531753 0.562300 0.062 Uiso 1 1 calc R U . . .
C40 C 0.16888(15) 1.0952(3) 0.65080(9) 0.0387(7) Uani 1 1 d . . . . .
H40A H 0.181442 1.098517 0.673888 0.058 Uiso 1 1 calc R U . . .
H40B H 0.128144 1.123717 0.646343 0.058 Uiso 1 1 calc R U . . .
H40C H 0.196743 1.136225 0.639340 0.058 Uiso 1 1 calc R U . . .
C25 C 0.55424(17) 0.6188(3) 0.72120(9) 0.0467(9) Uani 1 1 d . . . . .
H25A H 0.580977 0.655700 0.707988 0.070 Uiso 1 1 calc R U . . .
H25B H 0.577995 0.571438 0.735904 0.070 Uiso 1 1 calc R U . . .
H25C H 0.533427 0.669500 0.733564 0.070 Uiso 1 1 calc R U . . .
C34 C 0.22020(17) 0.7696(3) 0.55262(7) 0.0391(8) Uani 1 1 d . . . . .
H34A H 0.228302 0.839361 0.561651 0.059 Uiso 1 1 calc R U . . .
H34B H 0.179994 0.746979 0.556955 0.059 Uiso 1 1 calc R U . . .
H34C H 0.222164 0.771694 0.529420 0.059 Uiso 1 1 calc R U . . .
C47 C 0.23139(17) 0.2961(3) 0.57979(9) 0.0442(9) Uani 1 1 d . . . . .
H47A H 0.226009 0.341470 0.560591 0.053 Uiso 1 1 calc R U . . .
H47B H 0.192967 0.259769 0.581989 0.053 Uiso 1 1 calc R U . . .
C10 C 0.42694(17) 0.5610(3) 0.51288(7) 0.0422(8) Uani 1 1 d . . . . .
H10 H 0.406480 0.545076 0.492445 0.051 Uiso 1 1 calc R U . . .
C8 C 0.49144(17) 0.6781(3) 0.54711(8) 0.0433(8) Uani 1 1 d . . . . .
H8 H 0.514182 0.740710 0.549584 0.052 Uiso 1 1 calc R U . . .
C9 C 0.46095(19) 0.6530(3) 0.51699(8) 0.0495(9) Uani 1 1 d . . . . .
H9 H 0.463391 0.698537 0.499340 0.059 Uiso 1 1 calc R U . . .
C43 C 0.43945(15) 0.8467(3) 0.64241(10) 0.0474(9) Uani 1 1 d . . . . .
H43A H 0.426416 0.774587 0.638046 0.071 Uiso 1 1 calc R U . . .
H43B H 0.482994 0.848052 0.648612 0.071 Uiso 1 1 calc R U . . .
H43C H 0.429755 0.889029 0.623110 0.071 Uiso 1 1 calc R U . . .
C39 C 0.14800(14) 0.9729(3) 0.60287(8) 0.0397(8) Uani 1 1 d . . . . .
H39A H 0.177112 1.008824 0.590878 0.060 Uiso 1 1 calc R U . . .
H39B H 0.108582 1.006552 0.598624 0.060 Uiso 1 1 calc R U . . .
H39C H 0.144798 0.899706 0.596111 0.060 Uiso 1 1 calc R U . . .
C15 C 0.34919(18) 0.3727(3) 0.50168(8) 0.0472(9) Uani 1 1 d . . . . .
H15A H 0.376803 0.368794 0.485112 0.071 Uiso 1 1 calc R U . . .
H15B H 0.321287 0.431045 0.497019 0.071 Uiso 1 1 calc R U . . .
H15C H 0.326397 0.307458 0.501965 0.071 Uiso 1 1 calc R U . . .
C44 C 0.41998(16) 0.8225(3) 0.70063(10) 0.0482(9) Uani 1 1 d . . . . .
H44A H 0.398769 0.850517 0.717995 0.072 Uiso 1 1 calc R U . . .
H44B H 0.463398 0.822403 0.707260 0.072 Uiso 1 1 calc R U . . .
H44C H 0.406382 0.750993 0.695774 0.072 Uiso 1 1 calc R U . . .
C13 C 0.58565(18) 0.5936(4) 0.61429(12) 0.0636(12) Uani 1 1 d . . . . .
H13A H 0.610320 0.610115 0.597032 0.095 Uiso 1 1 calc R U . . .
H13B H 0.581916 0.517781 0.616182 0.095 Uiso 1 1 calc R U . . .
H13C H 0.604783 0.622181 0.634548 0.095 Uiso 1 1 calc R U . . .
C51 C 0.3914(4) 0.0990(7) 0.4836(2) 0.133(3) Uani 1 1 d . . . . .
H51 H 0.394112 0.136098 0.464191 0.159 Uiso 1 1 calc R U . . .
C55 C 0.3815(3) 0.0168(6) 0.54156(14) 0.0870(17) Uani 1 1 d . . . . .
H55 H 0.375773 -0.007107 0.562419 0.104 Uiso 1 1 calc R U . . .
C52 C 0.4823(3) 0.0660(5) 0.56390(18) 0.115(3) Uani 1 1 d . . . . .
H52A H 0.472198 0.115969 0.580160 0.173 Uiso 1 1 calc R U . . .
H52B H 0.518690 0.089346 0.554887 0.173 Uiso 1 1 calc R U . . .
H52C H 0.489490 -0.002776 0.573769 0.173 Uiso 1 1 calc R U . . .
C56 C 0.4314(4) 0.0592(6) 0.5379(2) 0.118(3) Uani 1 1 d . . . . .
C53 C 0.3379(4) 0.0492(6) 0.48689(17) 0.111(2) Uani 1 1 d . . . . .
H53 H 0.306451 0.047784 0.469752 0.133 Uiso 1 1 calc R U . . .
C54 C 0.3310(4) 0.0014(7) 0.51572(18) 0.119(3) Uani 1 1 d . . . . .
H54 H 0.296377 -0.038623 0.518892 0.142 Uiso 1 1 calc R U . . .
C50 C 0.4455(6) 0.0998(6) 0.50762(16) 0.157(4) Uani 1 1 d . . . . .
H50 H 0.484144 0.123840 0.503543 0.189 Uiso 1 1 calc R U . . .

loop_
_atom_site_aniso_label
_atom_site_aniso_U_11
_atom_site_aniso_U_22
_atom_site_aniso_U_33
_atom_site_aniso_U_23
_atom_site_aniso_U_13
_atom_site_aniso_U_12
Co1 0.0267(2) 0.0192(2) 0.0147(2) -0.00144(16) -0.00047(16) -0.00021(17)
P1 0.0279(3) 0.0209(4) 0.0141(3) -0.0009(2) -0.0001(2) 0.0020(3)
P2 0.0271(3) 0.0232(4) 0.0195(3) -0.0008(3) -0.0028(2) -0.0007(3)
P4 0.0360(4) 0.0241(4) 0.0199(3) -0.0053(3) -0.0004(3) 0.0015(3)
P3 0.0282(3) 0.0229(4) 0.0260(4) 0.0030(3) 0.0035(3) -0.0011(3)
Mg1 0.0236(4) 0.0237(5) 0.0112(4) -0.0006(3) -0.0011(3) 0.0020(3)
O1 0.0291(9) 0.0232(10) 0.0215(9) -0.0027(8) -0.0050(7) -0.0001(8)
N2 0.0250(10) 0.0261(12) 0.0097(9) -0.0017(8) -0.0014(8) -0.0002(9)
N1 0.0290(11) 0.0351(14) 0.0107(10) 0.0005(9) 0.0000(8) 0.0035(10)
C16 0.0291(12) 0.0256(14) 0.0097(11) -0.0007(10) -0.0022(9) 0.0037(11)
C3 0.0238(12) 0.0255(15) 0.0168(12) -0.0015(10) -0.0019(9) 0.0002(11)
C17 0.0283(12) 0.0264(14) 0.0141(12) 0.0004(10) -0.0016(9) 0.0058(11)
C5 0.0278(13) 0.0302(15) 0.0198(13) 0.0023(11) -0.0013(10) 0.0057(12)
C27 0.0358(14) 0.0277(15) 0.0187(13) 0.0037(11) 0.0069(11) 0.0033(12)
C21 0.0303(13) 0.0300(15) 0.0170(12) -0.0019(11) -0.0046(10) 0.0034(12)
C36 0.0273(13) 0.0210(14) 0.0256(13) -0.0006(11) 0.0034(10) -0.0004(11)
C41 0.0291(13) 0.0212(14) 0.0301(14) -0.0046(11) -0.0014(11) -0.0030(11)
C31 0.0326(13) 0.0229(14) 0.0167(12) -0.0025(10) 0.0009(10) 0.0018(11)
C6 0.0295(13) 0.0411(18) 0.0167(12) 0.0032(12) 0.0062(10) 0.0070(13)
C26 0.0279(12) 0.0186(13) 0.0197(12) 0.0008(10) 0.0030(10) 0.0005(10)
C1 0.0262(12) 0.0372(17) 0.0153(12) -0.0052(11) -0.0011(10) 0.0042(12)
C20 0.0396(15) 0.0376(18) 0.0181(13) -0.0088(12) -0.0075(11) 0.0002(13)
C2 0.0290(13) 0.0340(16) 0.0170(12) -0.0031(11) -0.0008(10) 0.0079(12)
C22 0.0309(13) 0.0269(15) 0.0215(13) -0.0003(11) 0.0000(11) 0.0022(12)
C29 0.0473(17) 0.0333(17) 0.0176(13) 0.0007(12) 0.0020(12) 0.0026(14)
C46 0.0272(13) 0.0319(16) 0.0305(15) 0.0002(13) -0.0047(11) -0.0030(12)
C32 0.0455(16) 0.0328(16) 0.0115(12) -0.0004(11) 0.0005(11) 0.0025(13)
C18 0.0367(15) 0.0386(18) 0.0151(12) 0.0029(12) 0.0039(11) 0.0058(13)
C19 0.0452(16) 0.0458(19) 0.0126(12) -0.0066(12) -0.0004(11) 0.0063(14)
C37 0.0286(13) 0.0264(15) 0.0313(15) -0.0002(12) 0.0004(11) 0.0009(12)
C7 0.0369(15) 0.045(2) 0.0247(14) 0.0027(13) 0.0105(12) 0.0051(14)
C24 0.0370(15) 0.0349(17) 0.0274(15) -0.0037(13) -0.0015(12) -0.0042(13)
C38 0.0315(14) 0.0277(16) 0.0435(18) -0.0062(13) 0.0112(12) 0.0004(12)
C42 0.0273(14) 0.0282(16) 0.0447(18) -0.0066(13) -0.0063(12) -0.0002(12)
C49 0.0440(16) 0.0232(15) 0.0274(15) -0.0046(12) -0.0045(12) 0.0038(13)
C4 0.0362(15) 0.050(2) 0.0199(13) -0.0016(13) 0.0051(11) 0.0109(14)
C14 0.0449(17) 0.0444(19) 0.0158(13) -0.0016(13) -0.0012(12) 0.0069(15)
C30 0.0443(16) 0.0302(17) 0.0278(15) 0.0068(13) 0.0066(12) 0.0010(14)
C48 0.0536(19) 0.0263(17) 0.0263(15) -0.0036(12) -0.0060(13) -0.0065(14)
C12 0.0385(16) 0.047(2) 0.0302(16) 0.0007(14) 0.0073(13) -0.0076(15)
C45 0.0323(15) 0.0320(18) 0.052(2) -0.0069(15) -0.0085(14) -0.0012(13)
C28 0.0462(17) 0.0386(19) 0.0283(15) 0.0077(13) 0.0147(13) 0.0079(15)
C11 0.0404(15) 0.0438(19) 0.0154(13) 0.0017(12) 0.0055(11) 0.0086(14)
C35 0.0537(19) 0.0418(19) 0.0234(15) 0.0007(13) 0.0135(13) 0.0044(15)
C23 0.0374(16) 0.0408(19) 0.0345(17) 0.0045(14) 0.0014(13) -0.0065(14)
C33 0.068(2) 0.0387(19) 0.0159(13) -0.0086(13) -0.0045(14) 0.0069(17)
C40 0.0340(15) 0.0281(17) 0.053(2) -0.0026(15) 0.0018(14) 0.0035(13)
C25 0.0482(19) 0.049(2) 0.0406(19) -0.0064(16) -0.0063(15) -0.0171(17)
C34 0.058(2) 0.0443(19) 0.0139(13) 0.0056(13) -0.0022(13) 0.0071(16)
C47 0.051(2) 0.0358(19) 0.0390(18) -0.0035(15) -0.0239(15) -0.0040(15)
C10 0.058(2) 0.053(2) 0.0158(14) 0.0055(14) 0.0046(13) 0.0006(17)
C8 0.0529(19) 0.047(2) 0.0329(17) 0.0080(15) 0.0157(15) -0.0066(17)
C9 0.069(2) 0.059(2) 0.0225(15) 0.0121(16) 0.0138(15) 0.003(2)
C43 0.0287(15) 0.044(2) 0.069(2) -0.0207(19) 0.0054(15) -0.0016(15)
C39 0.0330(15) 0.049(2) 0.0352(17) 0.0012(15) -0.0048(13) 0.0081(14)
C15 0.057(2) 0.061(2) 0.0205(15) -0.0009(15) -0.0096(14) 0.0032(18)
C44 0.0422(18) 0.0342(19) 0.063(2) 0.0044(17) -0.0182(17) 0.0015(15)
C13 0.045(2) 0.074(3) 0.069(3) -0.013(2) -0.0084(19) -0.001(2)
C51 0.177(8) 0.119(7) 0.112(6) 0.013(5) 0.068(6) -0.041(6)
C55 0.086(4) 0.116(5) 0.062(3) 0.009(3) 0.021(3) -0.005(4)
C52 0.126(5) 0.073(4) 0.132(6) -0.002(4) -0.059(5) -0.007(4)
C56 0.141(7) 0.067(4) 0.146(7) -0.004(4) 0.019(6) -0.013(4)
C53 0.164(7) 0.088(5) 0.073(4) -0.005(4) -0.024(4) -0.012(5)
C54 0.153(7) 0.115(6) 0.091(5) -0.001(4) 0.027(5) -0.040(5)
C50 0.312(14) 0.106(6) 0.050(3) 0.023(4) 0.002(6) -0.065(7)

loop_
_atom_type_symbol
_atom_type_description
_atom_type_scat_dispersion_real
_atom_type_scat_dispersion_imag
_atom_type_scat_source
C C 0.0181 0.0091 'International Tables Vol C Tables 4.2.6.8 and 6.1.1.4'
H H 0.0000 0.0000 'International Tables Vol C Tables 4.2.6.8 and 6.1.1.4'
Co Co -2.3653 3.6143 'International Tables Vol C Tables 4.2.6.8 and 6.1.1.4'
Mg Mg 0.1719 0.1771 'International Tables Vol C Tables 4.2.6.8 and 6.1.1.4'
N N 0.0311 0.0180 'International Tables Vol C Tables 4.2.6.8 and 6.1.1.4'
O O 0.0492 0.0322 'International Tables Vol C Tables 4.2.6.8 and 6.1.1.4'
P P 0.2955 0.4335 'International Tables Vol C Tables 4.2.6.8 and 6.1.1.4'

loop_
_geom_angle_atom_site_label_1
_geom_angle_atom_site_label_2
_geom_angle_atom_site_label_3
_geom_angle
_geom_angle_site_symmetry_1
_geom_angle_site_symmetry_3
_geom_angle_publ_flag
P1 Co1 P2 74.02(3) . . ?
P1 Co1 P4 132.64(3) . . ?
P1 Co1 P3 130.48(3) . . ?
P4 Co1 P2 125.20(3) . . ?
P3 Co1 P2 129.30(3) . . ?
P3 Co1 P4 74.58(3) . . ?
C36 Co1 P1 178.38(8) . . ?
C36 Co1 P2 105.48(8) . . ?
C36 Co1 P4 48.92(8) . . ?
C36 Co1 P3 48.64(8) . . ?
C36 Co1 C26 131.47(11) . . ?
C41 Co1 P1 112.59(8) . . ?
C41 Co1 P2 172.91(8) . . ?
C41 Co1 P4 48.60(8) . . ?
C41 Co1 P3 48.76(8) . . ?
C41 Co1 C36 67.99(11) . . ?
C41 Co1 C31 137.72(11) . . ?
C41 Co1 C26 133.57(11) . . ?
C31 Co1 P1 49.26(8) . . ?
C31 Co1 P2 48.43(8) . . ?
C31 Co1 P4 173.62(8) . . ?
C31 Co1 P3 108.92(8) . . ?
C31 Co1 C36 129.26(11) . . ?
C31 Co1 C26 69.08(11) . . ?
C26 Co1 P1 49.33(7) . . ?
C26 Co1 P2 48.47(7) . . ?
C26 Co1 P4 107.28(8) . . ?
C26 Co1 P3 177.63(8) . . ?
Co1 P1 Mg1 168.43(4) . . ?
C31 P1 Co1 61.18(9) . . ?
C31 P1 Mg1 120.99(9) . . ?
C31 P1 C26 82.00(12) . . ?
C26 P1 Co1 61.42(9) . . ?
C26 P1 Mg1 129.30(9) . . ?
C31 P2 Co1 60.24(9) . . ?
C31 P2 C26 82.39(12) . . ?
C26 P2 Co1 60.51(9) . . ?
C36 P4 Co1 60.38(9) . . ?
C41 P4 Co1 60.27(9) . . ?
C41 P4 C36 80.49(13) . . ?
C36 P3 Co1 60.62(9) . . ?
C36 P3 C41 80.72(13) . . ?
C41 P3 Co1 60.34(9) . . ?
O1 Mg1 P1 99.52(6) . . ?
O1 Mg1 N1 105.66(9) . . ?
N2 Mg1 P1 120.99(7) . . ?
N2 Mg1 O1 105.92(9) . . ?
N2 Mg1 N1 94.62(9) . . ?
N1 Mg1 P1 128.10(8) . . ?
C46 O1 Mg1 132.67(18) . . ?
C46 O1 C49 105.3(2) . . ?
C49 O1 Mg1 121.66(17) . . ?
C16 N2 Mg1 122.53(17) . . ?
C3 N2 Mg1 120.22(17) . . ?
C3 N2 C16 117.2(2) . . ?
C6 N1 Mg1 123.69(18) . . ?
C1 N1 Mg1 119.23(19) . . ?
C1 N1 C6 117.1(2) . . ?
C17 C16 N2 119.4(2) . . ?
C21 C16 N2 118.2(2) . . ?
C21 C16 C17 122.4(2) . . ?
N2 C3 C5 119.6(2) . . ?
N2 C3 C2 124.3(2) . . ?
C2 C3 C5 116.1(2) . . ?
C16 C17 C22 119.8(2) . . ?
C18 C17 C16 117.5(3) . . ?
C18 C17 C22 122.7(3) . . ?
C3 C5 H5A 109.5 . . ?
C3 C5 H5B 109.5 . . ?
C3 C5 H5C 109.5 . . ?
H5A C5 H5B 109.5 . . ?
H5A C5 H5C 109.5 . . ?
H5B C5 H5C 109.5 . . ?
C26 C27 C29 111.5(2) . . ?
C26 C27 C30 107.8(2) . . ?
C26 C27 C28 110.5(2) . . ?
C29 C27 C30 108.6(2) . . ?
C29 C27 C28 110.2(2) . . ?
C28 C27 C30 108.1(3) . . ?
C16 C21 C20 117.9(3) . . ?
C16 C21 C24 120.2(2) . . ?
C20 C21 C24 121.9(3) . . ?
P4 C36 Co1 70.69(10) . . ?
P3 C36 Co1 70.74(10) . . ?
P3 C36 P4 98.98(13) . . ?
C37 C36 Co1 133.0(2) . . ?
C37 C36 P4 128.9(2) . . ?
C37 C36 P3 129.8(2) . . ?
P4 C41 Co1 71.13(10) . . ?
P4 C41 P3 99.42(14) . . ?
P3 C41 Co1 70.90(10) . . ?
C42 C41 Co1 130.8(2) . . ?
C42 C41 P4 129.6(2) . . ?
C42 C41 P3 129.4(2) . . ?
P1 C31 Co1 69.57(9) . . ?
P2 C31 Co1 71.33(10) . . ?
P2 C31 P1 97.77(13) . . ?
C32 C31 Co1 130.9(2) . . ?
C32 C31 P1 130.9(2) . . ?
C32 C31 P2 129.8(2) . . ?
C7 C6 N1 118.8(3) . . ?
C7 C6 C11 121.3(3) . . ?
C11 C6 N1 119.8(3) . . ?
P1 C26 Co1 69.25(9) . . ?
P2 C26 Co1 71.03(10) . . ?
P2 C26 P1 97.40(13) . . ?
C27 C26 Co1 130.6(2) . . ?
C27 C26 P1 132.0(2) . . ?
C27 C26 P2 129.2(2) . . ?
N1 C1 C2 124.4(2) . . ?
N1 C1 C4 120.1(3) . . ?
C2 C1 C4 115.4(3) . . ?
C21 C20 H20 119.8 . . ?
C19 C20 C21 120.3(3) . . ?
C19 C20 H20 119.8 . . ?
C3 C2 H2 115.5 . . ?
C1 C2 C3 129.1(3) . . ?
C1 C2 H2 115.5 . . ?
C17 C22 H22A 108.3 . . ?
C17 C22 H22B 108.3 . . ?
C17 C22 C23 116.0(2) . . ?
H22A C22 H22B 107.4 . . ?
C23 C22 H22A 108.3 . . ?
C23 C22 H22B 108.3 . . ?
C27 C29 H29A 109.5 . . ?
C27 C29 H29B 109.5 . . ?
C27 C29 H29C 109.5 . . ?
H29A C29 H29B 109.5 . . ?
H29A C29 H29C 109.5 . . ?
H29B C29 H29C 109.5 . . ?
O1 C46 H46A 111.0 . . ?
O1 C46 H46B 111.0 . . ?
O1 C46 C47 103.6(2) . . ?
H46A C46 H46B 109.0 . . ?
C47 C46 H46A 111.0 . . ?
C47 C46 H46B 111.0 . . ?
C31 C32 C35 110.6(2) . . ?
C31 C32 C33 107.7(3) . . ?
C31 C32 C34 110.9(2) . . ?
C35 C32 C33 109.4(3) . . ?
C34 C32 C35 109.7(3) . . ?
C34 C32 C33 108.5(3) . . ?
C17 C18 H18 119.7 . . ?
C19 C18 C17 120.7(3) . . ?
C19 C18 H18 119.7 . . ?
C20 C19 H19 119.4 . . ?
C18 C19 C20 121.2(3) . . ?
C18 C19 H19 119.4 . . ?
C36 C37 C38 110.8(2) . . ?
C36 C37 C40 107.6(2) . . ?
C36 C37 C39 111.0(2) . . ?
C38 C37 C40 108.5(3) . . ?
C39 C37 C38 109.4(3) . . ?
C39 C37 C40 109.5(3) . . ?
C6 C7 C12 122.8(3) . . ?
C6 C7 C8 118.3(3) . . ?
C8 C7 C12 118.9(3) . . ?
C21 C24 H24A 108.3 . . ?
C21 C24 H24B 108.3 . . ?
H24A C24 H24B 107.4 . . ?
C25 C24 C21 116.0(3) . . ?
C25 C24 H24A 108.3 . . ?
C25 C24 H24B 108.3 . . ?
C37 C38 H38A 109.5 . . ?
C37 C38 H38B 109.5 . . ?
C37 C38 H38C 109.5 . . ?
H38A C38 H38B 109.5 . . ?
H38A C38 H38C 109.5 . . ?
H38B C38 H38C 109.5 . . ?
C41 C42 C45 107.3(2) . . ?
C41 C42 C43 111.3(3) . . ?
C41 C42 C44 111.4(3) . . ?
C43 C42 C45 108.3(3) . . ?
C44 C42 C45 108.8(3) . . ?
C44 C42 C43 109.6(3) . . ?
O1 C49 H49A 110.8 . . ?
O1 C49 H49B 110.8 . . ?
O1 C49 C48 104.6(2) . . ?
H49A C49 H49B 108.9 . . ?
C48 C49 H49A 110.8 . . ?
C48 C49 H49B 110.8 . . ?
C1 C4 H4A 109.5 . . ?
C1 C4 H4B 109.5 . . ?
C1 C4 H4C 109.5 . . ?
H4A C4 H4B 109.5 . . ?
H4A C4 H4C 109.5 . . ?
H4B C4 H4C 109.5 . . ?
H14A C14 H14B 107.4 . . ?
C11 C14 H14A 108.2 . . ?
C11 C14 H14B 108.2 . . ?
C11 C14 C15 116.2(3) . . ?
C15 C14 H14A 108.2 . . ?
C15 C14 H14B 108.2 . . ?
C27 C30 H30A 109.5 . . ?
C27 C30 H30B 109.5 . . ?
C27 C30 H30C 109.5 . . ?
H30A C30 H30B 109.5 . . ?
H30A C30 H30C 109.5 . . ?
H30B C30 H30C 109.5 . . ?
C49 C48 H48A 110.7 . . ?
C49 C48 H48B 110.7 . . ?
H48A C48 H48B 108.8 . . ?
C47 C48 C49 105.1(2) . . ?
C47 C48 H48A 110.7 . . ?
C47 C48 H48B 110.7 . . ?
C7 C12 H12A 108.4 . . ?
C7 C12 H12B 108.4 . . ?
H12A C12 H12B 107.5 . . ?
C13 C12 C7 115.5(3) . . ?
C13 C12 H12A 108.4 . . ?
C13 C12 H12B 108.4 . . ?
C42 C45 H45A 109.5 . . ?
C42 C45 H45B 109.5 . . ?
C42 C45 H45C 109.5 . . ?
H45A C45 H45B 109.5 . . ?
H45A C45 H45C 109.5 . . ?
H45B C45 H45C 109.5 . . ?
C27 C28 H28A 109.5 . . ?
C27 C28 H28B 109.5 . . ?
C27 C28 H28C 109.5 . . ?
H28A C28 H28B 109.5 . . ?
H28A C28 H28C 109.5 . . ?
H28B C28 H28C 109.5 . . ?
C6 C11 C14 120.1(3) . . ?
C10 C11 C6 118.1(3) . . ?
C10 C11 C14 121.8(3) . . ?
C32 C35 H35A 109.5 . . ?
C32 C35 H35B 109.5 . . ?
C32 C35 H35C 109.5 . . ?
H35A C35 H35B 109.5 . . ?
H35A C35 H35C 109.5 . . ?
H35B C35 H35C 109.5 . . ?
C22 C23 H23A 109.5 . . ?
C22 C23 H23B 109.5 . . ?
C22 C23 H23C 109.5 . . ?
H23A C23 H23B 109.5 . . ?
H23A C23 H23C 109.5 . . ?
H23B C23 H23C 109.5 . . ?
C32 C33 H33A 109.5 . . ?
C32 C33 H33B 109.5 . . ?
C32 C33 H33C 109.5 . . ?
H33A C33 H33B 109.5 . . ?
H33A C33 H33C 109.5 . . ?
H33B C33 H33C 109.5 . . ?
C37 C40 H40A 109.5 . . ?
C37 C40 H40B 109.5 . . ?
C37 C40 H40C 109.5 . . ?
H40A C40 H40B 109.5 . . ?
H40A C40 H40C 109.5 . . ?
H40B C40 H40C 109.5 . . ?
C24 C25 H25A 109.5 . . ?
C24 C25 H25B 109.5 . . ?
C24 C25 H25C 109.5 . . ?
H25A C25 H25B 109.5 . . ?
H25A C25 H25C 109.5 . . ?
H25B C25 H25C 109.5 . . ?
C32 C34 H34A 109.5 . . ?
C32 C34 H34B 109.5 . . ?
C32 C34 H34C 109.5 . . ?
H34A C34 H34B 109.5 . . ?
H34A C34 H34C 109.5 . . ?
H34B C34 H34C 109.5 . . ?
C46 C47 C48 105.2(2) . . ?
C46 C47 H47A 110.7 . . ?
C46 C47 H47B 110.7 . . ?
C48 C47 H47A 110.7 . . ?
C48 C47 H47B 110.7 . . ?
H47A C47 H47B 108.8 . . ?
C11 C10 H10 119.5 . . ?
C9 C10 C11 120.9(3) . . ?
C9 C10 H10 119.5 . . ?
C7 C8 H8 119.5 . . ?
C9 C8 C7 120.9(4) . . ?
C9 C8 H8 119.5 . . ?
C10 C9 C8 120.4(3) . . ?
C10 C9 H9 119.8 . . ?
C8 C9 H9 119.8 . . ?
C42 C43 H43A 109.5 . . ?
C42 C43 H43B 109.5 . . ?
C42 C43 H43C 109.5 . . ?
H43A C43 H43B 109.5 . . ?
H43A C43 H43C 109.5 . . ?
H43B C43 H43C 109.5 . . ?
C37 C39 H39A 109.5 . . ?
C37 C39 H39B 109.5 . . ?
C37 C39 H39C 109.5 . . ?
H39A C39 H39B 109.5 . . ?
H39A C39 H39C 109.5 . . ?
H39B C39 H39C 109.5 . . ?
C14 C15 H15A 109.5 . . ?
C14 C15 H15B 109.5 . . ?
C14 C15 H15C 109.5 . . ?
H15A C15 H15B 109.5 . . ?
H15A C15 H15C 109.5 . . ?
H15B C15 H15C 109.5 . . ?
C42 C44 H44A 109.5 . . ?
C42 C44 H44B 109.5 . . ?
C42 C44 H44C 109.5 . . ?
H44A C44 H44B 109.5 . . ?
H44A C44 H44C 109.5 . . ?
H44B C44 H44C 109.5 . . ?
C12 C13 H13A 109.5 . . ?
C12 C13 H13B 109.5 . . ?
C12 C13 H13C 109.5 . . ?
H13A C13 H13B 109.5 . . ?
H13A C13 H13C 109.5 . . ?
H13B C13 H13C 109.5 . . ?
C53 C51 H51 117.1 . . ?
C53 C51 C50 125.8(8) . . ?
C50 C51 H51 117.1 . . ?
C56 C55 H55 117.4 . . ?
C56 C55 C54 125.1(7) . . ?
C54 C55 H55 117.4 . . ?
H52A C52 H52B 109.5 . . ?
H52A C52 H52C 109.5 . . ?
H52B C52 H52C 109.5 . . ?
C56 C52 H52A 109.5 . . ?
C56 C52 H52B 109.5 . . ?
C56 C52 H52C 109.5 . . ?
C55 C56 C52 123.2(8) . . ?
C55 C56 C50 123.0(9) . . ?
C50 C56 C52 113.7(8) . . ?
C51 C53 H53 120.8 . . ?
C51 C53 C54 118.4(8) . . ?
C54 C53 H53 120.8 . . ?
C55 C54 H54 122.2 . . ?
C53 C54 C55 115.5(7) . . ?
C53 C54 H54 122.2 . . ?
C51 C50 H50 124.6 . . ?
C56 C50 C51 110.9(9) . . ?
C56 C50 H50 124.6 . . ?

loop_
_geom_bond_atom_site_label_1
_geom_bond_atom_site_label_2
_geom_bond_distance
_geom_bond_site_symmetry_2
_geom_bond_publ_flag
Co1 P1 2.2241(8) . ?
Co1 P2 2.2692(8) . ?
Co1 P4 2.2589(8) . ?
Co1 P3 2.2543(8) . ?
Co1 C36 2.081(3) . ?
Co1 C41 2.073(3) . ?
Co1 C31 2.079(3) . ?
Co1 C26 2.089(3) . ?
P1 Mg1 2.6054(11) . ?
P1 C31 1.798(3) . ?
P1 C26 1.804(3) . ?
P2 C31 1.792(3) . ?
P2 C26 1.796(3) . ?
P4 C36 1.804(3) . ?
P4 C41 1.791(3) . ?
P3 C36 1.792(3) . ?
P3 C41 1.794(3) . ?
Mg1 O1 2.024(2) . ?
Mg1 N2 2.019(2) . ?
Mg1 N1 2.041(2) . ?
O1 C46 1.450(3) . ?
O1 C49 1.463(4) . ?
N2 C16 1.439(3) . ?
N2 C3 1.327(3) . ?
N1 C6 1.440(4) . ?
N1 C1 1.336(4) . ?
C16 C17 1.406(4) . ?
C16 C21 1.396(4) . ?
C3 C5 1.513(4) . ?
C3 C2 1.411(4) . ?
C17 C22 1.503(4) . ?
C17 C18 1.398(4) . ?
C5 H5A 0.9600 . ?
C5 H5B 0.9600 . ?
C5 H5C 0.9600 . ?
C27 C26 1.510(4) . ?
C27 C29 1.523(4) . ?
C27 C30 1.538(4) . ?
C27 C28 1.529(4) . ?
C21 C20 1.400(4) . ?
C21 C24 1.518(4) . ?
C36 C37 1.516(4) . ?
C41 C42 1.508(4) . ?
C31 C32 1.515(4) . ?
C6 C7 1.395(5) . ?
C6 C11 1.409(4) . ?
C1 C2 1.405(4) . ?
C1 C4 1.512(4) . ?
C20 H20 0.9300 . ?
C20 C19 1.380(5) . ?
C2 H2 0.9300 . ?
C22 H22A 0.9700 . ?
C22 H22B 0.9700 . ?
C22 C23 1.525(4) . ?
C29 H29A 0.9600 . ?
C29 H29B 0.9600 . ?
C29 H29C 0.9600 . ?
C46 H46A 0.9700 . ?
C46 H46B 0.9700 . ?
C46 C47 1.516(4) . ?
C32 C35 1.527(5) . ?
C32 C33 1.532(4) . ?
C32 C34 1.525(4) . ?
C18 H18 0.9300 . ?
C18 C19 1.379(5) . ?
C19 H19 0.9300 . ?
C37 C38 1.528(4) . ?
C37 C40 1.542(4) . ?
C37 C39 1.521(4) . ?
C7 C12 1.512(4) . ?
C7 C8 1.400(5) . ?
C24 H24A 0.9700 . ?
C24 H24B 0.9700 . ?
C24 C25 1.516(4) . ?
C38 H38A 0.9600 . ?
C38 H38B 0.9600 . ?
C38 H38C 0.9600 . ?
C42 C45 1.541(4) . ?
C42 C43 1.527(5) . ?
C42 C44 1.525(5) . ?
C49 H49A 0.9700 . ?
C49 H49B 0.9700 . ?
C49 C48 1.523(4) . ?
C4 H4A 0.9600 . ?
C4 H4B 0.9600 . ?
C4 H4C 0.9600 . ?
C14 H14A 0.9700 . ?
C14 H14B 0.9700 . ?
C14 C11 1.503(5) . ?
C14 C15 1.527(4) . ?
C30 H30A 0.9600 . ?
C30 H30B 0.9600 . ?
C30 H30C 0.9600 . ?
C48 H48A 0.9700 . ?
C48 H48B 0.9700 . ?
C48 C47 1.517(5) . ?
C12 H12A 0.9700 . ?
C12 H12B 0.9700 . ?
C12 C13 1.510(5) . ?
C45 H45A 0.9600 . ?
C45 H45B 0.9600 . ?
C45 H45C 0.9600 . ?
C28 H28A 0.9600 . ?
C28 H28B 0.9600 . ?
C28 H28C 0.9600 . ?
C11 C10 1.400(4) . ?
C35 H35A 0.9600 . ?
C35 H35B 0.9600 . ?
C35 H35C 0.9600 . ?
C23 H23A 0.9600 . ?
C23 H23B 0.9600 . ?
C23 H23C 0.9600 . ?
C33 H33A 0.9600 . ?
C33 H33B 0.9600 . ?
C33 H33C 0.9600 . ?
C40 H40A 0.9600 . ?
C40 H40B 0.9600 . ?
C40 H40C 0.9600 . ?
C25 H25A 0.9600 . ?
C25 H25B 0.9600 . ?
C25 H25C 0.9600 . ?
C34 H34A 0.9600 . ?
C34 H34B 0.9600 . ?
C34 H34C 0.9600 . ?
C47 H47A 0.9700 . ?
C47 H47B 0.9700 . ?
C10 H10 0.9300 . ?
C10 C9 1.375(6) . ?
C8 H8 0.9300 . ?
C8 C9 1.378(5) . ?
C9 H9 0.9300 . ?
C43 H43A 0.9600 . ?
C43 H43B 0.9600 . ?
C43 H43C 0.9600 . ?
C39 H39A 0.9600 . ?
C39 H39B 0.9600 . ?
C39 H39C 0.9600 . ?
C15 H15A 0.9600 . ?
C15 H15B 0.9600 . ?
C15 H15C 0.9600 . ?
C44 H44A 0.9600 . ?
C44 H44B 0.9600 . ?
C44 H44C 0.9600 . ?
C13 H13A 0.9600 . ?
C13 H13B 0.9600 . ?
C13 H13C 0.9600 . ?
C51 H51 0.9300 . ?
C51 C53 1.349(10) . ?
C51 C50 1.458(13) . ?
C55 H55 0.9300 . ?
C55 C56 1.240(9) . ?
C55 C54 1.461(10) . ?
C52 H52A 0.9600 . ?
C52 H52B 0.9600 . ?
C52 H52C 0.9600 . ?
C52 C56 1.462(10) . ?
C56 C50 1.409(10) . ?
C53 H53 0.9300 . ?
C53 C54 1.352(9) . ?
C54 H54 0.9300 . ?
C50 H50 0.9300 . ?

loop_
_geom_torsion_atom_site_label_1
_geom_torsion_atom_site_label_2
_geom_torsion_atom_site_label_3
_geom_torsion_atom_site_label_4
_geom_torsion
_geom_torsion_site_symmetry_1
_geom_torsion_site_symmetry_2
_geom_torsion_site_symmetry_3
_geom_torsion_site_symmetry_4
_geom_torsion_publ_flag
Co1 P1 C31 P2 -66.69(10) . . . . ?
Co1 P1 C31 C32 127.0(3) . . . . ?
Co1 P1 C26 P2 66.43(9) . . . . ?
Co1 P1 C26 C27 -126.5(3) . . . . ?
Co1 P2 C31 P1 65.29(9) . . . . ?
Co1 P2 C31 C32 -128.2(3) . . . . ?
Co1 P2 C26 P1 -65.01(9) . . . . ?
Co1 P2 C26 C27 127.4(3) . . . . ?
Co1 P4 C36 P3 -65.85(10) . . . . ?
Co1 P4 C36 C37 130.3(3) . . . . ?
Co1 P4 C41 P3 65.97(10) . . . . ?
Co1 P4 C41 C42 -127.8(3) . . . . ?
Co1 P3 C36 P4 65.81(10) . . . . ?
Co1 P3 C36 C37 -130.5(3) . . . . ?
Co1 P3 C41 P4 -66.14(10) . . . . ?
Co1 P3 C41 C42 127.6(3) . . . . ?
Co1 C36 C37 C38 55.3(4) . . . . ?
Co1 C36 C37 C40 173.8(2) . . . . ?
Co1 C36 C37 C39 -66.4(4) . . . . ?
Co1 C41 C42 C45 174.2(2) . . . . ?
Co1 C41 C42 C43 56.0(4) . . . . ?
Co1 C41 C42 C44 -66.8(4) . . . . ?
Co1 C31 C32 C35 58.4(4) . . . . ?
Co1 C31 C32 C33 177.9(2) . . . . ?
Co1 C31 C32 C34 -63.5(4) . . . . ?
P1 C31 C32 C35 -39.5(4) . . . . ?
P1 C31 C32 C33 80.0(3) . . . . ?
P1 C31 C32 C34 -161.5(2) . . . . ?
P2 C31 C32 C35 158.2(2) . . . . ?
P2 C31 C32 C33 -82.3(3) . . . . ?
P2 C31 C32 C34 36.3(4) . . . . ?
P4 C36 C37 C38 -44.6(4) . . . . ?
P4 C36 C37 C40 73.9(3) . . . . ?
P4 C36 C37 C39 -166.3(2) . . . . ?
P4 C41 C42 C45 -86.6(3) . . . . ?
P4 C41 C42 C43 155.1(3) . . . . ?
P4 C41 C42 C44 32.4(4) . . . . ?
P3 C36 C37 C38 156.3(2) . . . . ?
P3 C36 C37 C40 -85.2(3) . . . . ?
P3 C36 C37 C39 34.6(4) . . . . ?
P3 C41 C42 C45 75.7(3) . . . . ?
P3 C41 C42 C43 -42.6(4) . . . . ?
P3 C41 C42 C44 -165.4(3) . . . . ?
Mg1 P1 C31 Co1 -166.87(5) . . . . ?
Mg1 P1 C31 P2 126.43(9) . . . . ?
Mg1 P1 C31 C32 -39.9(3) . . . . ?
Mg1 P1 C26 Co1 174.71(5) . . . . ?
Mg1 P1 C26 P2 -118.86(10) . . . . ?
Mg1 P1 C26 C27 48.2(3) . . . . ?
Mg1 O1 C46 C47 146.2(2) . . . . ?
Mg1 O1 C49 C48 -149.0(2) . . . . ?
Mg1 N2 C16 C17 88.0(3) . . . . ?
Mg1 N2 C16 C21 -93.0(3) . . . . ?
Mg1 N2 C3 C5 -172.46(19) . . . . ?
Mg1 N2 C3 C2 10.2(4) . . . . ?
Mg1 N1 C6 C7 88.1(3) . . . . ?
Mg1 N1 C6 C11 -88.7(3) . . . . ?
Mg1 N1 C1 C2 -11.7(4) . . . . ?
Mg1 N1 C1 C4 169.9(2) . . . . ?
O1 C46 C47 C48 28.2(3) . . . . ?
O1 C49 C48 C47 -18.2(3) . . . . ?
N2 C16 C17 C22 0.8(4) . . . . ?
N2 C16 C17 C18 178.9(2) . . . . ?
N2 C16 C21 C20 -179.2(3) . . . . ?
N2 C16 C21 C24 0.0(4) . . . . ?
N2 C3 C2 C1 15.3(5) . . . . ?
N1 C6 C7 C12 2.0(4) . . . . ?
N1 C6 C7 C8 -178.4(3) . . . . ?
N1 C6 C11 C14 -2.5(4) . . . . ?
N1 C6 C11 C10 178.4(3) . . . . ?
N1 C1 C2 C3 -14.2(5) . . . . ?
C16 N2 C3 C5 7.8(4) . . . . ?
C16 N2 C3 C2 -169.5(3) . . . . ?
C16 C17 C22 C23 177.7(3) . . . . ?
C16 C17 C18 C19 -0.1(4) . . . . ?
C16 C21 C20 C19 0.8(4) . . . . ?
C16 C21 C24 C25 -164.8(3) . . . . ?
C3 N2 C16 C17 -92.3(3) . . . . ?
C3 N2 C16 C21 86.7(3) . . . . ?
C17 C16 C21 C20 -0.3(4) . . . . ?
C17 C16 C21 C24 179.0(3) . . . . ?
C17 C18 C19 C20 0.6(5) . . . . ?
C5 C3 C2 C1 -162.1(3) . . . . ?
C21 C16 C17 C22 -178.2(3) . . . . ?
C21 C16 C17 C18 -0.1(4) . . . . ?
C21 C20 C19 C18 -1.0(5) . . . . ?
C36 P4 C41 Co1 -61.23(10) . . . . ?
C36 P4 C41 P3 4.74(13) . . . . ?
C36 P4 C41 C42 170.9(3) . . . . ?
C36 P3 C41 Co1 61.38(11) . . . . ?
C36 P3 C41 P4 -4.77(13) . . . . ?
C36 P3 C41 C42 -171.0(3) . . . . ?
C41 P4 C36 Co1 61.11(10) . . . . ?
C41 P4 C36 P3 -4.74(13) . . . . ?
C41 P4 C36 C37 -168.6(3) . . . . ?
C41 P3 C36 Co1 -61.08(10) . . . . ?
C41 P3 C36 P4 4.73(13) . . . . ?
C41 P3 C36 C37 168.4(3) . . . . ?
C31 P1 C26 Co1 -61.46(10) . . . . ?
C31 P1 C26 P2 4.97(13) . . . . ?
C31 P1 C26 C27 172.1(3) . . . . ?
C31 P2 C26 Co1 60.02(10) . . . . ?
C31 P2 C26 P1 -4.99(13) . . . . ?
C31 P2 C26 C27 -172.6(3) . . . . ?
C6 N1 C1 C2 169.4(3) . . . . ?
C6 N1 C1 C4 -8.9(4) . . . . ?
C6 C7 C12 C13 83.5(4) . . . . ?
C6 C7 C8 C9 0.8(5) . . . . ?
C6 C11 C10 C9 -0.7(5) . . . . ?
C26 P1 C31 Co1 61.70(10) . . . . ?
C26 P1 C31 P2 -4.99(13) . . . . ?
C26 P1 C31 C32 -171.3(3) . . . . ?
C26 P2 C31 Co1 -60.28(10) . . . . ?
C26 P2 C31 P1 5.01(13) . . . . ?
C26 P2 C31 C32 171.6(3) . . . . ?
C1 N1 C6 C7 -93.1(3) . . . . ?
C1 N1 C6 C11 90.2(3) . . . . ?
C20 C21 C24 C25 14.4(4) . . . . ?
C22 C17 C18 C19 177.9(3) . . . . ?
C29 C27 C26 Co1 -57.8(3) . . . . ?
C29 C27 C26 P1 40.5(4) . . . . ?
C29 C27 C26 P2 -156.1(2) . . . . ?
C46 O1 C49 C48 36.9(3) . . . . ?
C18 C17 C22 C23 -0.3(4) . . . . ?
C7 C6 C11 C14 -179.2(3) . . . . ?
C7 C6 C11 C10 1.7(4) . . . . ?
C7 C8 C9 C10 0.2(6) . . . . ?
C24 C21 C20 C19 -178.5(3) . . . . ?
C49 O1 C46 C47 -40.7(3) . . . . ?
C49 C48 C47 C46 -6.0(4) . . . . ?
C4 C1 C2 C3 164.2(3) . . . . ?
C14 C11 C10 C9 -179.8(3) . . . . ?
C30 C27 C26 Co1 -176.9(2) . . . . ?
C30 C27 C26 P1 -78.7(3) . . . . ?
C30 C27 C26 P2 84.7(3) . . . . ?
C12 C7 C8 C9 -179.7(3) . . . . ?
C28 C27 C26 Co1 65.2(3) . . . . ?
C28 C27 C26 P1 163.4(2) . . . . ?
C28 C27 C26 P2 -33.2(4) . . . . ?
C11 C6 C7 C12 178.7(3) . . . . ?
C11 C6 C7 C8 -1.7(4) . . . . ?
C11 C10 C9 C8 -0.2(6) . . . . ?
C8 C7 C12 C13 -96.1(4) . . . . ?
C15 C14 C11 C6 175.9(3) . . . . ?
C15 C14 C11 C10 -5.0(5) . . . . ?
C51 C53 C54 C55 4.9(12) . . . . ?
C55 C56 C50 C51 8.3(13) . . . . ?
C52 C56 C50 C51 -175.1(7) . . . . ?
C56 C55 C54 C53 -8.2(13) . . . . ?
C53 C51 C50 C56 -11.6(14) . . . . ?
C54 C55 C56 C52 -175.5(7) . . . . ?
C54 C55 C56 C50 0.8(14) . . . . ?
C50 C51 C53 C54 4.9(14) . . . . ?
